data_4345073
loop_
_publ_author_name
'Li, Yun-Jian'
'Wang, Yu-Ling'
'Liu, Qing-Yan'

_publ_section_title
;
 The Highly Connected MOFs Constructed from Nonanuclear and Trinuclear
 Lanthanide-Carboxylate Clusters: Selective Gas Adsorption and Luminescent
 pH Sensing.
;
_journal_issue 4
_journal_name_full 'Inorganic chemistry'
_journal_page_first 2159
_journal_page_last 2164
_journal_paper_doi 10.1021/acs.inorgchem.6b02811
_journal_volume 56
_journal_year 2017
_chemical_formula_sum 'C171 H147 Er12 N3 O66'
_chemical_formula_weight 5307.03
_space_group_crystal_system hexagonal
_space_group_IT_number 190
_space_group_name_Hall 'P -6c -2c'
_space_group_name_H-M_alt 'P -6 2 c'
_symmetry_space_group_name_Hall 'P -6c -2c'
_symmetry_space_group_name_H-M 'P -6 2 c'
_atom_sites_solution_hydrogens geom
_audit_creation_method SHELXL-2014/7
_cell_angle_alpha 90
_cell_angle_beta 90
_cell_angle_gamma 120
_cell_formula_units_Z 2
_cell_length_a 22.4349(5)
_cell_length_b 22.4349(5)
_cell_length_c 28.8212(9)
_cell_measurement_reflns_used 28192
_cell_measurement_temperature 293(2)
_cell_measurement_theta_max 28.6410
_cell_measurement_theta_min 3.6730
_cell_volume 12562.9(6)
_computing_cell_refinement 'CrysAlisPro 1.171.38.41 (Rigaku OD, 2015)'
_computing_data_collection 'CrysAlisPro 1.171.38.41 (Rigaku OD, 2015)'
_computing_data_reduction 'CrysAlisPro 1.171.38.41 (Rigaku OD, 2015)'
_computing_structure_refinement 'SHELXL-2014/7 (Sheldrick, 2014)'
_computing_structure_solution 'SHELXS-2014/7 (Sheldrick, 2014)'
_diffrn_ambient_temperature 293(2)
_diffrn_detector 'CCD plate'
_diffrn_detector_type EosS2
_diffrn_measured_fraction_theta_full 0.996
_diffrn_measured_fraction_theta_max 0.960
_diffrn_measurement_device 'four-circle diffractometer'
_diffrn_measurement_device_type 'SuperNova, Single source at offset, EosS2'
_diffrn_measurement_method '\w scans'
_diffrn_radiation_monochromator mirror
_diffrn_radiation_probe x-ray
_diffrn_radiation_type 'Mo K\a'
_diffrn_radiation_wavelength 0.71073
_diffrn_reflns_av_R_equivalents 0.0562
_diffrn_reflns_av_unetI/netI 0.0374
_diffrn_reflns_Laue_measured_fraction_full 0.996
_diffrn_reflns_Laue_measured_fraction_max 0.960
_diffrn_reflns_limit_h_max 30
_diffrn_reflns_limit_h_min -28
_diffrn_reflns_limit_k_max 28
_diffrn_reflns_limit_k_min -27
_diffrn_reflns_limit_l_max 39
_diffrn_reflns_limit_l_min -37
_diffrn_reflns_number 91930
_diffrn_reflns_point_group_measured_fraction_full 0.997
_diffrn_reflns_point_group_measured_fraction_max 0.961
_diffrn_reflns_theta_full 25.242
_diffrn_reflns_theta_max 29.346
_diffrn_reflns_theta_min 3.360
_diffrn_source 'micro-focus sealed X-ray tube'
_diffrn_source_type 'SuperNova (Mo) X-ray Source'
_exptl_absorpt_coefficient_mu 4.022
_exptl_absorpt_correction_T_max 1.00000
_exptl_absorpt_correction_T_min 0.28304
_exptl_absorpt_correction_type multi-scan
_exptl_absorpt_process_details
;
CrysAlisPro 1.171.38.41 (Rigaku Oxford Diffraction, 2015)
Empirical absorption correction using spherical harmonics,
 implemented in SCALE3 ABSPACK scaling algorithm.
;
_exptl_crystal_colour pink
_exptl_crystal_density_diffrn 1.403
_exptl_crystal_description hexagonal
_exptl_crystal_F_000 5076
_exptl_crystal_size_max 0.160
_exptl_crystal_size_mid 0.100
_exptl_crystal_size_min 0.070
_refine_diff_density_max 1.836
_refine_diff_density_min -1.232
_refine_diff_density_rms 0.139
_refine_ls_abs_structure_details
;
 Refined as an inversion twin.
;
_refine_ls_abs_structure_Flack 0.236(19)
_refine_ls_extinction_method none
_refine_ls_goodness_of_fit_ref 1.034
_refine_ls_hydrogen_treatment constr
_refine_ls_matrix_type full
_refine_ls_number_parameters 379
_refine_ls_number_reflns 10963
_refine_ls_number_restraints 30
_refine_ls_restrained_S_all 1.032
_refine_ls_R_factor_all 0.0426
_refine_ls_R_factor_gt 0.0366
_refine_ls_shift/su_max 0.001
_refine_ls_shift/su_mean 0.000
_refine_ls_structure_factor_coef Fsqd
_refine_ls_weighting_details 'w=1/[\s^2^(Fo^2^)+(0.0666P)^2^+2.5842P] where P=(Fo^2^+2Fc^2^)/3'
_refine_ls_weighting_scheme calc
_refine_ls_wR_factor_gt 0.0970
_refine_ls_wR_factor_ref 0.0999
_reflns_Friedel_coverage 0.866
_reflns_Friedel_fraction_full 0.999
_reflns_Friedel_fraction_max 0.961
_reflns_number_gt 10041
_reflns_number_total 10963
_reflns_threshold_expression 'I > 2\s(I)'
_cod_data_source_file ic6b02811_si_004.cif
_cod_data_source_block Er
_cod_depositor_comments 'Adding full bibliography for 4345073--4345074.cif.'
_cod_original_cell_volume 12562.9(7)
_cod_database_code 4345073
_shelx_shelxl_version_number 2014/7
_shelx_space_group_comment
;
The symmetry employed for this shelxl refinement is uniquely defined
by the following loop, which should always be used as a source of
symmetry information in preference to the above space-group names.
They are only intended as comments.
;
_shelx_estimated_absorpt_t_min 0.565
_shelx_estimated_absorpt_t_max 0.766

loop_
_space_group_symop_operation_xyz
'x, y, z'
'-y, x-y, z'
'-x+y, -x, z'
'x, y, -z+1/2'
'-y, x-y, -z+1/2'
'-x+y, -x, -z+1/2'
'y, x, -z'
'x-y, -y, -z'
'-x, -x+y, -z'
'y, x, z+1/2'
'x-y, -y, z+1/2'
'-x, -x+y, z+1/2'

loop_
_atom_site_label
_atom_site_type_symbol
_atom_site_fract_x
_atom_site_fract_y
_atom_site_fract_z
_atom_site_U_iso_or_equiv
_atom_site_adp_type
_atom_site_occupancy
_atom_site_site_symmetry_order
_atom_site_calc_flag
_atom_site_refinement_flags_posn
_atom_site_refinement_flags_adp
_atom_site_refinement_flags_occupancy
Er1 Er 0.11397(2) 0.21067(2) 0.2500 0.01884(10) Uani 1 2 d S T P
Er2 Er -0.05263(2) 0.06114(2) 0.31627(2) 0.03637(11) Uani 1 1 d . . .
Er3 Er 0.29469(2) 0.54703(2) 0.2500 0.02388(11) Uani 1 2 d S T P
C1 C 0.4815(5) 0.4157(5) 0.4187(3) 0.049(3) Uani 1 1 d . . .
C2 C 0.4979(5) 0.4037(5) 0.4633(3) 0.064(4) Uani 1 1 d . . .
H2A H 0.4678 0.3631 0.4786 0.077 Uiso 1 1 calc R U .
C3 C 0.5596(5) 0.4525(5) 0.4853(3) 0.060(3) Uani 1 1 d . . .
C4 C 0.6028(6) 0.5124(5) 0.4622(3) 0.062(3) Uani 1 1 d . . .
H4A H 0.6434 0.5447 0.4765 0.074 Uiso 1 1 calc R U .
C5 C 0.5875(5) 0.5263(5) 0.4180(3) 0.052(3) Uani 1 1 d . . .
C6 C 0.5254(6) 0.4755(5) 0.3974(3) 0.052(3) Uani 1 1 d . . .
H6A H 0.5143 0.4837 0.3679 0.062 Uiso 1 1 calc R U .
C7 C 0.4171(5) 0.3630(5) 0.3939(3) 0.045(2) Uani 1 1 d . . .
C8 C 0.3892(6) 0.3851(5) 0.3599(4) 0.065(4) Uani 1 1 d . . .
H8A H 0.4111 0.4313 0.3515 0.078 Uiso 1 1 calc R U .
C9 C 0.3290(6) 0.3384(6) 0.3386(4) 0.062(3) Uani 1 1 d . . .
H9A H 0.3103 0.3534 0.3157 0.074 Uiso 1 1 calc R U .
C10 C 0.2949(4) 0.2681(4) 0.3507(3) 0.041(2) Uani 1 1 d . . .
C11 C 0.3236(5) 0.2467(4) 0.3851(3) 0.046(2) Uani 1 1 d . . .
H11A H 0.3024 0.2004 0.3933 0.055 Uiso 1 1 calc R U .
C12 C 0.3837(6) 0.2943(5) 0.4073(4) 0.060(3) Uani 1 1 d . . .
H12A H 0.4017 0.2801 0.4311 0.072 Uiso 1 1 calc R U .
C13 C 0.5766(5) 0.4388(5) 0.5337(3) 0.059(3) Uani 1 1 d . . .
C14 C 0.5273(6) 0.4057(6) 0.5663(4) 0.066(4) Uani 1 1 d . . .
H14A H 0.4814 0.3904 0.5593 0.079 Uiso 1 1 calc R U .
C15 C 0.5457(5) 0.3948(6) 0.6106(3) 0.057(3) Uani 1 1 d . . .
H15A H 0.5115 0.3691 0.6321 0.068 Uiso 1 1 calc R U .
C16 C 0.6129(5) 0.4210(5) 0.6226(3) 0.041(2) Uani 1 1 d . . .
C17 C 0.6617(6) 0.4544(7) 0.5902(3) 0.068(4) Uani 1 1 d . . .
H17A H 0.7074 0.4709 0.5983 0.082 Uiso 1 1 calc R U .
C18 C 0.6467(5) 0.4656(7) 0.5446(3) 0.074(4) Uani 1 1 d . . .
H18A H 0.6813 0.4894 0.5228 0.089 Uiso 1 1 calc R U .
C19 C 0.6336(5) 0.5925(5) 0.3950(3) 0.046(2) Uani 1 1 d . . .
C20 C 0.7027(6) 0.6172(6) 0.3936(4) 0.068(4) Uani 1 1 d . . .
H20A H 0.7201 0.5914 0.4072 0.082 Uiso 1 1 calc R U .
C21 C 0.7483(5) 0.6792(6) 0.3726(4) 0.057(3) Uani 1 1 d . . .
H21A H 0.7956 0.6968 0.3745 0.069 Uiso 1 1 calc R U .
C22 C 0.7214(4) 0.7148(5) 0.3483(3) 0.041(2) Uani 1 1 d . . .
C23 C 0.6503(4) 0.6897(5) 0.3494(4) 0.049(3) Uani 1 1 d . . .
H23A H 0.6323 0.7135 0.3339 0.058 Uiso 1 1 calc R U .
C24 C 0.6066(5) 0.6299(6) 0.3730(4) 0.055(3) Uani 1 1 d . . .
H24A H 0.5597 0.6146 0.3745 0.066 Uiso 1 1 calc R U .
C25 C 0.2288(5) 0.2180(5) 0.3276(4) 0.045(2) Uani 1 1 d . . .
C26 C 0.6316(5) 0.4155(5) 0.6710(3) 0.042(2) Uani 1 1 d . . .
C27 C 0.7703(5) 0.7804(5) 0.3242(4) 0.045(2) Uani 1 1 d . . .
C28 C 0.1629(6) 0.3823(6) 0.2500 0.035(3) Uani 1 2 d S T P
H28 H 0.1151 0.3598 0.2500 0.042 Uiso 1 2 calc R U P
O1 O 0.0662(4) 0.1253(5) 0.3254(5) 0.118(5) Uani 1 1 d . U .
O1W O -0.0441(11) 0.0584(12) 0.3953(4) 0.196(9) Uani 1 1 d . . .
O2 O 0.0049(4) 0.1194(3) 0.2500 0.0337(18) Uani 1 2 d S TU P
O2W O 0.3145(8) 0.4555(6) 0.2500 0.089(4) Uani 1 2 d S T P
O3 O 0.0000 0.0000 0.2972(3) 0.0189(15) Uani 1 3 d S TU P
O4 O 0.1272(3) 0.1143(3) 0.2500 0.0208(14) Uani 1 2 d S TU P
O5 O 0.2005(4) 0.2415(3) 0.3013(3) 0.057(2) Uani 1 1 d . . .
O6 O 0.2073(4) 0.1551(3) 0.3348(3) 0.058(2) Uani 1 1 d . . .
O7 O 0.3333 0.6667 0.2500 0.0116(18) Uani 1 6 d S T P
O8 O 0.1917(5) 0.4467(5) 0.2500 0.049(2) Uani 1 2 d S T P
O9 O 0.1870(4) 0.3442(4) 0.2500 0.0391(19) Uani 1 2 d S T P
O10 O 0.5821(5) 0.3827(4) 0.6992(2) 0.058(2) Uani 1 1 d . . .
O11 O 0.6944(4) 0.4449(4) 0.6822(2) 0.057(2) Uani 1 1 d . . .
O12 O 0.8317(4) 0.7973(4) 0.3283(4) 0.095(4) Uani 1 1 d . U .
O13 O 0.7465(3) 0.8120(3) 0.3017(2) 0.0368(13) Uani 1 1 d . . .

loop_
_atom_site_aniso_label
_atom_site_aniso_U_11
_atom_site_aniso_U_22
_atom_site_aniso_U_33
_atom_site_aniso_U_23
_atom_site_aniso_U_13
_atom_site_aniso_U_12
Er1 0.01527(19) 0.01612(19) 0.0254(2) 0.000 0.000 0.00805(16)
Er2 0.02955(18) 0.0337(2) 0.0510(2) -0.01459(17) 0.00405(16) 0.01972(15)
Er3 0.0321(2) 0.0237(2) 0.01788(19) 0.000 0.000 0.01545(19)
C1 0.042(5) 0.037(5) 0.043(5) 0.017(4) -0.019(4) 0.000(4)
C2 0.046(5) 0.046(6) 0.037(5) 0.027(4) -0.017(4) -0.025(4)
C3 0.044(5) 0.050(5) 0.032(4) 0.021(4) -0.021(4) -0.016(4)
C4 0.048(6) 0.048(6) 0.041(5) 0.014(4) -0.024(5) -0.013(5)
C5 0.044(5) 0.040(5) 0.033(5) 0.018(4) -0.011(4) -0.008(4)
C6 0.062(6) 0.033(5) 0.034(4) 0.007(4) -0.027(5) 0.004(4)
C7 0.040(5) 0.031(4) 0.040(5) 0.007(4) -0.021(4) 0.000(4)
C8 0.066(7) 0.032(5) 0.060(7) 0.018(4) -0.031(5) -0.003(5)
C9 0.073(7) 0.050(6) 0.057(6) 0.003(5) -0.036(6) 0.026(6)
C10 0.034(4) 0.028(4) 0.047(5) 0.000(4) -0.019(4) 0.006(4)
C11 0.042(5) 0.017(4) 0.063(6) -0.004(4) -0.032(4) 0.004(3)
C12 0.064(7) 0.038(5) 0.051(6) 0.014(4) -0.040(5) 0.005(5)
C13 0.041(5) 0.043(5) 0.052(5) 0.022(4) -0.031(4) -0.010(4)
C14 0.047(6) 0.066(7) 0.049(6) 0.025(5) -0.020(5) 0.003(5)
C15 0.045(6) 0.075(7) 0.034(5) 0.026(5) 0.004(4) 0.018(5)
C16 0.043(5) 0.037(4) 0.026(4) 0.009(3) -0.007(3) 0.006(4)
C17 0.043(5) 0.097(9) 0.028(5) 0.017(5) -0.020(4) 0.007(6)
C18 0.033(5) 0.102(9) 0.035(5) 0.035(6) -0.014(4) -0.006(5)
C19 0.032(4) 0.036(5) 0.036(5) 0.017(4) -0.005(4) -0.007(4)
C20 0.040(6) 0.058(7) 0.077(8) 0.051(6) -0.006(5) 0.002(5)
C21 0.025(4) 0.059(6) 0.079(8) 0.040(6) 0.000(4) 0.015(4)
C22 0.023(4) 0.038(5) 0.049(5) 0.025(4) 0.006(3) 0.005(3)
C23 0.025(4) 0.033(5) 0.070(6) 0.028(4) 0.000(4) 0.001(4)
C24 0.026(4) 0.056(6) 0.057(6) 0.034(5) 0.003(4) 0.001(4)
C25 0.030(4) 0.035(5) 0.066(6) -0.012(4) -0.018(4) 0.012(4)
C26 0.065(6) 0.033(4) 0.031(4) 0.007(4) -0.008(4) 0.026(4)
C27 0.027(4) 0.038(5) 0.060(6) 0.031(4) 0.022(4) 0.010(4)
C28 0.028(6) 0.026(5) 0.050(7) 0.000 0.000 0.013(5)
O1 0.047(5) 0.100(7) 0.219(11) -0.131(8) -0.067(6) 0.047(5)
O1W 0.23(2) 0.34(3) 0.071(7) -0.021(13) -0.026(11) 0.19(2)
O2 0.022(4) 0.005(3) 0.062(5) 0.000 0.000 -0.003(3)
O2W 0.083(10) 0.052(7) 0.151(13) 0.000 0.000 0.048(7)
O3 0.016(2) 0.016(2) 0.026(4) 0.000 0.000 0.0078(10)
O4 0.012(3) 0.003(3) 0.044(4) 0.000 0.000 0.001(2)
O5 0.062(5) 0.035(3) 0.073(5) -0.020(3) -0.055(4) 0.023(3)
O6 0.043(4) 0.029(3) 0.091(5) -0.014(3) -0.043(4) 0.010(3)
O7 0.013(3) 0.013(3) 0.009(4) 0.000 0.000 0.0064(14)
O8 0.040(5) 0.032(5) 0.082(7) 0.000 0.000 0.023(4)
O9 0.040(5) 0.028(4) 0.056(5) 0.000 0.000 0.021(4)
O10 0.091(6) 0.068(5) 0.036(3) 0.013(3) 0.004(4) 0.055(5)
O11 0.068(5) 0.048(4) 0.040(4) 0.007(3) -0.028(3) 0.019(4)
O12 0.037(4) 0.055(5) 0.189(11) 0.082(6) 0.045(6) 0.021(4)
O13 0.034(3) 0.034(3) 0.037(3) 0.015(3) 0.005(2) 0.014(3)

loop_
_atom_type_symbol
_atom_type_description
_atom_type_scat_dispersion_real
_atom_type_scat_dispersion_imag
_atom_type_scat_source
C C 0.0033 0.0016 'International Tables Vol C Tables 4.2.6.8 and 6.1.1.4'
H H 0.0000 0.0000 'International Tables Vol C Tables 4.2.6.8 and 6.1.1.4'
N N 0.0061 0.0033 'International Tables Vol C Tables 4.2.6.8 and 6.1.1.4'
O O 0.0106 0.0060 'International Tables Vol C Tables 4.2.6.8 and 6.1.1.4'
Er Er -0.2586 4.9576 'International Tables Vol C Tables 4.2.6.8 and 6.1.1.4'

loop_
_geom_angle_atom_site_label_1
_geom_angle_atom_site_label_2
_geom_angle_atom_site_label_3
_geom_angle
_geom_angle_site_symmetry_1
_geom_angle_site_symmetry_3
O5 Er1 O5 81.9(5) 4 .
O5 Er1 O2 130.5(2) 4 .
O5 Er1 O2 130.5(2) . .
O5 Er1 O13 87.8(3) 4 6_565
O5 Er1 O13 143.5(2) . 6_565
O2 Er1 O13 81.8(2) . 6_565
O5 Er1 O13 143.5(2) 4 3_565
O5 Er1 O13 87.8(3) . 3_565
O2 Er1 O13 81.8(2) . 3_565
O13 Er1 O13 80.0(3) 6_565 3_565
O5 Er1 O4 78.2(2) 4 .
O5 Er1 O4 78.2(2) . .
O2 Er1 O4 75.1(2) . .
O13 Er1 O4 133.64(17) 6_565 .
O13 Er1 O4 133.64(17) 3_565 .
O5 Er1 O9 72.3(2) 4 .
O5 Er1 O9 72.3(2) . .
O2 Er1 O9 144.4(3) . .
O13 Er1 O9 71.2(2) 6_565 .
O13 Er1 O9 71.2(2) 3_565 .
O4 Er1 O9 140.5(2) . .
O5 Er1 O1 70.7(3) 4 4
O5 Er1 O1 135.3(3) . 4
O2 Er1 O1 60.07(17) . 4
O13 Er1 O1 71.3(2) 6_565 4
O13 Er1 O1 134.4(2) 3_565 4
O4 Er1 O1 62.39(18) . 4
O9 Er1 O1 127.42(14) . 4
O5 Er1 O1 135.3(3) 4 .
O5 Er1 O1 70.7(3) . .
O2 Er1 O1 60.07(17) . .
O13 Er1 O1 134.4(2) 6_565 .
O13 Er1 O1 71.3(2) 3_565 .
O4 Er1 O1 62.39(18) . .
O9 Er1 O1 127.42(14) . .
O1 Er1 O1 105.2(3) 4 .
O12 Er2 O6 72.1(3) 3_565 2
O12 Er2 O3 143.7(2) 3_565 .
O6 Er2 O3 144.13(18) 2 .
O12 Er2 O4 112.2(4) 3_565 2
O6 Er2 O4 79.0(2) 2 2
O3 Er2 O4 83.5(2) . 2
O12 Er2 O1W 84.4(6) 3_565 .
O6 Er2 O1W 81.8(5) 2 .
O3 Er2 O1W 98.5(5) . .
O4 Er2 O1W 148.9(6) 2 .
O12 Er2 O2 76.8(3) 3_565 .
O6 Er2 O2 120.0(3) 2 .
O3 Er2 O2 80.2(2) . .
O4 Er2 O2 67.19(19) 2 .
O1W Er2 O2 143.8(6) . .
O12 Er2 O1 77.4(3) 3_565 .
O6 Er2 O1 145.6(3) 2 .
O3 Er2 O1 67.8(2) . .
O4 Er2 O1 128.4(3) 2 .
O1W Er2 O1 79.6(6) . .
O2 Er2 O1 66.4(4) . .
O12 Er2 O1 148.4(3) 3_565 2
O6 Er2 O1 77.5(3) 2 2
O3 Er2 O1 67.05(18) . 2
O4 Er2 O1 69.2(4) 2 2
O1W Er2 O1 83.0(7) . 2
O2 Er2 O1 127.5(3) . 2
O1 Er2 O1 128.0(5) . 2
O12 Er2 Er2 98.9(3) 3_565 4
O6 Er2 Er2 103.6(2) 2 4
O3 Er2 Er2 76.05(18) . 4
O4 Er2 Er2 33.41(12) 2 4
O1W Er2 Er2 174.3(4) . 4
O2 Er2 Er2 34.24(14) . 4
O1 Er2 Er2 96.5(3) . 4
O1 Er2 Er2 96.4(3) 2 4
O12 Er2 Er2 168.9(3) 3_565 2
O6 Er2 Er2 112.35(19) 2 2
O3 Er2 Er2 32.81(7) . 2
O4 Er2 Er2 78.88(16) 2 2
O1W Er2 Er2 86.2(5) . 2
O2 Er2 Er2 107.90(17) . 2
O1 Er2 Er2 95.1(2) . 2
O1 Er2 Er2 34.91(19) 2 2
Er2 Er2 Er2 90.0 4 2
O12 Er2 Er2 113.0(2) 3_565 3
O6 Er2 Er2 164.7(2) 2 3
O3 Er2 Er2 32.81(7) . 3
O4 Er2 Er2 110.50(14) 2 3
O1W Er2 Er2 84.4(4) . 3
O2 Er2 Er2 75.3(2) . 3
O1 Er2 Er2 35.6(2) . 3
O1 Er2 Er2 94.4(2) 2 3
Er2 Er2 Er2 90.0 4 3
Er2 Er2 Er2 60.0 2 3
O11 Er3 O11 120.6(5) 11_564 8_566
O11 Er3 O10 152.2(3) 11_564 7_556
O11 Er3 O10 76.0(3) 8_566 7_556
O11 Er3 O10 76.0(3) 11_564 10_554
O11 Er3 O10 152.2(3) 8_566 10_554
O10 Er3 O10 80.8(4) 7_556 10_554
O11 Er3 O8 78.8(2) 11_564 .
O11 Er3 O8 78.8(2) 8_566 .
O10 Er3 O8 128.4(2) 7_556 .
O10 Er3 O8 128.4(2) 10_554 .
O11 Er3 O2W 111.5(2) 11_564 .
O11 Er3 O2W 111.5(2) 8_566 .
O10 Er3 O2W 77.7(4) 7_556 .
O10 Er3 O2W 77.7(4) 10_554 .
O8 Er3 O2W 70.9(4) . .
O11 Er3 O7 80.39(18) 11_564 .
O11 Er3 O7 80.39(18) 8_566 .
O10 Er3 O7 81.0(2) 7_556 .
O10 Er3 O7 81.0(2) 10_554 .
O8 Er3 O7 137.2(2) . .
O2W Er3 O7 151.9(4) . .
C6 C1 C2 118.5(8) . .
C6 C1 C7 119.9(8) . .
C2 C1 C7 121.6(8) . .
C1 C2 C3 120.9(8) . .
C1 C2 H2A 119.6 . .
C3 C2 H2A 119.6 . .
C4 C3 C2 118.6(7) . .
C4 C3 C13 121.1(8) . .
C2 C3 C13 120.3(8) . .
C3 C4 C5 121.9(8) . .
C3 C4 H4A 119.0 . .
C5 C4 H4A 119.0 . .
C4 C5 C6 117.1(8) . .
C4 C5 C19 120.5(8) . .
C6 C5 C19 122.3(8) . .
C1 C6 C5 123.0(7) . .
C1 C6 H6A 118.5 . .
C5 C6 H6A 118.5 . .
C8 C7 C12 120.3(8) . .
C8 C7 C1 118.8(8) . .
C12 C7 C1 120.7(7) . .
C9 C8 C7 119.5(9) . .
C9 C8 H8A 120.2 . .
C7 C8 H8A 120.2 . .
C8 C9 C10 121.3(9) . .
C8 C9 H9A 119.4 . .
C10 C9 H9A 119.4 . .
C11 C10 C9 118.5(8) . .
C11 C10 C25 120.9(8) . .
C9 C10 C25 120.6(8) . .
C12 C11 C10 120.1(8) . .
C12 C11 H11A 120.0 . .
C10 C11 H11A 120.0 . .
C11 C12 C7 120.2(8) . .
C11 C12 H12A 119.9 . .
C7 C12 H12A 119.9 . .
C14 C13 C18 120.7(8) . .
C14 C13 C3 122.0(9) . .
C18 C13 C3 117.2(9) . .
C13 C14 C15 119.7(10) . .
C13 C14 H14A 120.1 . .
C15 C14 H14A 120.1 . .
C16 C15 C14 121.0(9) . .
C16 C15 H15A 119.5 . .
C14 C15 H15A 119.5 . .
C17 C16 C15 118.8(8) . .
C17 C16 C26 121.0(9) . .
C15 C16 C26 120.1(8) . .
C16 C17 C18 123.1(10) . .
C16 C17 H17A 118.4 . .
C18 C17 H17A 118.4 . .
C17 C18 C13 116.4(9) . .
C17 C18 H18A 121.8 . .
C13 C18 H18A 121.8 . .
C20 C19 C24 119.1(8) . .
C20 C19 C5 120.3(9) . .
C24 C19 C5 120.5(9) . .
C19 C20 C21 122.6(10) . .
C19 C20 H20A 118.7 . .
C21 C20 H20A 118.7 . .
C20 C21 C22 118.4(9) . .
C20 C21 H21A 120.8 . .
C22 C21 H21A 120.8 . .
C23 C22 C21 119.1(8) . .
C23 C22 C27 122.3(8) . .
C21 C22 C27 118.5(8) . .
C24 C23 C22 121.0(9) . .
C24 C23 H23A 119.5 . .
C22 C23 H23A 119.5 . .
C23 C24 C19 119.5(9) . .
C23 C24 H24A 120.3 . .
C19 C24 H24A 120.3 . .
O6 C25 O5 125.3(8) . .
O6 C25 C10 116.6(8) . .
O5 C25 C10 118.1(8) . .
O11 C26 O10 124.2(8) . .
O11 C26 C16 119.1(9) . .
O10 C26 C16 116.7(9) . .
O12 C27 O13 126.6(8) . .
O12 C27 C22 114.4(8) . .
O13 C27 C22 118.9(8) . .
O9 C28 O8 130.9(12) . .
O9 C28 H28 114.5 . .
O8 C28 H28 114.5 . .
Er2 O1 Er2 109.4(3) . 3
Er2 O1 Er1 105.7(4) . .
Er2 O1 Er1 103.9(4) 3 .
Er1 O2 Er2 123.72(16) . 4
Er1 O2 Er2 123.72(16) . .
Er2 O2 Er2 111.5(3) 4 .
Er2 O3 Er2 114.38(14) 3 2
Er2 O3 Er2 114.38(14) 3 .
Er2 O3 Er2 114.38(14) 2 .
Er2 O4 Er2 113.2(2) 6 3
Er2 O4 Er1 121.52(15) 6 .
Er2 O4 Er1 121.52(15) 3 .
C25 O5 Er1 143.2(6) . .
C25 O6 Er2 137.6(6) . 3
Er3 O7 Er3 120.0 3_565 2_665
Er3 O7 Er3 120.0 3_565 .
Er3 O7 Er3 120.0 2_665 .
C28 O8 Er3 145.2(8) . .
C28 O9 Er1 124.3(8) . .
C26 O10 Er3 137.9(6) . 7_556
C26 O11 Er3 132.3(7) . 8_666
C27 O12 Er2 141.9(7) . 2_665
C27 O13 Er1 136.3(5) . 2_665

loop_
_geom_bond_atom_site_label_1
_geom_bond_atom_site_label_2
_geom_bond_distance
_geom_bond_site_symmetry_2
Er1 O5 2.257(6) 4
Er1 O5 2.257(6) .
Er1 O2 2.273(7) .
Er1 O13 2.318(5) 6_565
Er1 O13 2.318(5) 3_565
Er1 O4 2.325(6) .
Er1 O9 2.598(8) .
Er1 O1 2.736(15) 4
Er1 O1 2.736(15) .
Er2 O12 2.254(7) 3_565
Er2 O6 2.269(6) 2
Er2 O3 2.2797(18) .
Er2 O4 2.288(3) 2
Er2 O1W 2.290(13) .
Er2 O2 2.310(4) .
Er2 O1 2.326(8) .
Er2 O1 2.368(9) 2
Er2 Er2 3.8200(8) 4
Er2 Er2 3.8320(6) 2
Er2 Er2 3.8321(6) 3
Er3 O11 2.250(6) 11_564
Er3 O11 2.250(6) 8_566
Er3 O10 2.260(7) 7_556
Er3 O10 2.260(7) 10_554
Er3 O8 2.281(10) .
Er3 O2W 2.307(11) .
Er3 O7 2.3726(4) .
C1 C6 1.351(13) .
C1 C2 1.398(12) .
C1 C7 1.512(12) .
C2 C3 1.415(12) .
C2 H2A 0.9300 .
C3 C4 1.373(13) .
C3 C13 1.517(11) .
C4 C5 1.395(12) .
C4 H4A 0.9300 .
C5 C6 1.415(13) .
C5 C19 1.477(11) .
C6 H6A 0.9300 .
C7 C8 1.381(13) .
C7 C12 1.390(13) .
C8 C9 1.373(14) .
C8 H8A 0.9300 .
C9 C10 1.410(13) .
C9 H9A 0.9300 .
C10 C11 1.391(12) .
C10 C25 1.497(11) .
C11 C12 1.388(12) .
C11 H11A 0.9300 .
C12 H12A 0.9300 .
C13 C14 1.354(15) .
C13 C18 1.411(14) .
C14 C15 1.401(13) .
C14 H14A 0.9300 .
C15 C16 1.361(14) .
C15 H15A 0.9300 .
C16 C17 1.345(14) .
C16 C26 1.480(11) .
C17 C18 1.409(12) .
C17 H17A 0.9300 .
C18 H18A 0.9300 .
C19 C20 1.362(15) .
C19 C24 1.408(15) .
C20 C21 1.388(13) .
C20 H20A 0.9300 .
C21 C22 1.406(13) .
C21 H21A 0.9300 .
C22 C23 1.400(12) .
C22 C27 1.497(11) .
C23 C24 1.381(12) .
C23 H23A 0.9300 .
C24 H24A 0.9300 .
C25 O6 1.260(12) .
C25 O5 1.261(11) .
C26 O11 1.264(12) .
C26 O10 1.271(12) .
C27 O12 1.239(12) .
C27 O13 1.259(11) .
C28 O9 1.218(14) .
C28 O8 1.254(13) .
C28 H28 0.9300 .
O1 Er2 2.368(9) 3
O2 Er2 2.310(4) 4
O3 Er2 2.2797(18) 3
O3 Er2 2.2797(18) 2
O4 Er2 2.288(3) 6
O4 Er2 2.288(3) 3
O6 Er2 2.269(6) 3
O7 Er3 2.3725(4) 3_565
O7 Er3 2.3726(5) 2_665
O10 Er3 2.260(7) 7_556
O11 Er3 2.250(6) 8_666
O12 Er2 2.254(7) 2_665
O13 Er1 2.318(5) 2_665

loop_
_platon_squeeze_void_nr
_platon_squeeze_void_average_x
_platon_squeeze_void_average_y
_platon_squeeze_void_average_z
_platon_squeeze_void_volume
_platon_squeeze_void_count_electrons
_platon_squeeze_void_content
1 -0.143 -0.118 -0.010 6137 933 ' '
